data_4073599
loop_
_publ_author_name
'Iglesias, Manuel'
'Beetstra, Dirk J.'
'Stasch, Andreas'
'Horton, Peter N.'
'Hursthouse, Michael B.'
'Coles, Simon J.'
'Cavell, Kingsley J.'
'Dervisi, Athanasia'
'Fallis, Ian A.'

_publ_section_title
;
 First Examples of Diazepanylidene Carbenes and Their
 Late-Transition-Metal Complexes
;
_journal_issue 19
_journal_name_full Organometallics
_journal_page_first 4800
_journal_paper_doi 10.1021/om7004904
_journal_volume 26
_journal_year 2007
_chemical_formula_sum 'C19 H30 Cl Ir N2 O2'
_chemical_formula_weight 546.10
_chemical_name_systematic
; 
 ? 
;
_space_group_IT_number 14
_symmetry_cell_setting monoclinic
_symmetry_space_group_name_Hall '-P 2ybc'
_symmetry_space_group_name_H-M 'P 1 21/c 1'
_atom_sites_solution_hydrogens geom
_atom_sites_solution_primary direct
_atom_sites_solution_secondary difmap
_audit_creation_method SHELXL-97
_cell_angle_alpha 90.000(5)
_cell_angle_beta 91.532(5)
_cell_angle_gamma 90.000(5)
_cell_formula_units_Z 4
_cell_length_a 9.274(5)
_cell_length_b 16.763(5)
_cell_length_c 13.187(5)
_cell_measurement_temperature 150(2)
_cell_volume 2049.3(15)
_computing_structure_refinement 'SHELXL-97 (Sheldrick, 1997)'
_computing_structure_solution 'SHELXS-97 (Sheldrick, 1990)'
_diffrn_ambient_temperature 150(2)
_diffrn_measured_fraction_theta_full 0.994
_diffrn_measured_fraction_theta_max 0.994
_diffrn_measurement_device_type 'Nonius Kappa CCD'
_diffrn_radiation_monochromator graphite
_diffrn_radiation_source 'fine-focus sealed tube'
_diffrn_radiation_type MoK\a
_diffrn_radiation_wavelength 0.71069
_diffrn_reflns_av_R_equivalents 0.0234
_diffrn_reflns_av_sigmaI/netI 0.0321
_diffrn_reflns_limit_h_max 11
_diffrn_reflns_limit_h_min -11
_diffrn_reflns_limit_k_max 21
_diffrn_reflns_limit_k_min -21
_diffrn_reflns_limit_l_max 16
_diffrn_reflns_limit_l_min -16
_diffrn_reflns_number 8708
_diffrn_reflns_theta_full 27.00
_diffrn_reflns_theta_max 27.00
_diffrn_reflns_theta_min 3.28
_exptl_absorpt_coefficient_mu 6.660
_exptl_absorpt_correction_T_max 0.279
_exptl_absorpt_correction_T_min 0.148
_exptl_absorpt_correction_type multi-scan
_exptl_absorpt_process_details 'Sortav (Blessing, 1995)'
_exptl_crystal_colour yellow
_exptl_crystal_density_diffrn 1.770
_exptl_crystal_density_method 'not measured'
_exptl_crystal_description block
_exptl_crystal_F_000 1072
_exptl_crystal_size_max 0.25
_exptl_crystal_size_mid 0.20
_exptl_crystal_size_min 0.20
_refine_diff_density_max 0.768
_refine_diff_density_min -0.878
_refine_diff_density_rms 0.106
_refine_ls_extinction_coef 0.0038(2)
_refine_ls_extinction_expression Fc^*^=kFc[1+0.001xFc^2^\l^3^/sin(2\q)]^-1/4^
_refine_ls_extinction_method SHELXL
_refine_ls_goodness_of_fit_ref 1.090
_refine_ls_hydrogen_treatment constr
_refine_ls_matrix_type full
_refine_ls_number_parameters 227
_refine_ls_number_reflns 4447
_refine_ls_number_restraints 0
_refine_ls_restrained_S_all 1.090
_refine_ls_R_factor_all 0.0242
_refine_ls_R_factor_gt 0.0228
_refine_ls_shift/su_max 0.003
_refine_ls_shift/su_mean 0.000
_refine_ls_structure_factor_coef Fsqd
_refine_ls_weighting_details 'calc w=1/[\s^2^(Fo^2^)+(0.0222P)^2^+2.9581P] where P=(Fo^2^+2Fc^2^)/3'
_refine_ls_weighting_scheme calc
_refine_ls_wR_factor_gt 0.0564
_refine_ls_wR_factor_ref 0.0571
_reflns_number_gt 4248
_reflns_number_total 4447
_reflns_threshold_expression >2sigma(I)
_cod_data_source_file om7004904-file002.cif
_cod_data_source_block Ir(CO)2(3)Cl
_cod_depositor_comments
;
The following automatic conversions were performed:

'_exptl_absorpt_correction_type' value 'multi scan' changed to
'multi-scan' according to
/home/saulius/struct/CIF-dictionaries/cif_core.dic dictionary named
'cif_core.dic' version 2.4.1 from 2010-06-29.

Automatic conversion script
Id: cif_fix_values 1715 2011-07-08 13:25:40Z adriana 
;
_cod_original_sg_symbol_H-M P2(1)/c
_cod_database_code 4073599

loop_
_symmetry_equiv_pos_as_xyz
'x, y, z'
'-x, y+1/2, -z+1/2'
'-x, -y, -z'
'x, -y-1/2, z-1/2'

loop_
_atom_site_label
_atom_site_type_symbol
_atom_site_fract_x
_atom_site_fract_y
_atom_site_fract_z
_atom_site_U_iso_or_equiv
_atom_site_adp_type
_atom_site_occupancy
_atom_site_symmetry_multiplicity
_atom_site_calc_flag
_atom_site_refinement_flags
Ir1 Ir 0.292981(11) 0.032013(6) 0.720651(8) 0.01717(7) Uani 1 1 d .
Cl1 Cl 0.20485(9) 0.11717(5) 0.84785(7) 0.03294(19) Uani 1 1 d .
O1 O 0.1573(3) -0.11278(15) 0.8161(2) 0.0355(6) Uani 1 1 d .
N1 N 0.3401(3) 0.18286(15) 0.60099(19) 0.0201(5) Uani 1 1 d .
C1 C 0.4015(3) 0.13517(17) 0.6706(2) 0.0175(6) Uani 1 1 d .
O2 O 0.3935(3) -0.06366(19) 0.5505(2) 0.0469(7) Uani 1 1 d .
N2 N 0.5294(3) 0.15396(15) 0.71452(19) 0.0204(5) Uani 1 1 d .
C2 C 0.4198(4) 0.24705(19) 0.5505(2) 0.0264(7) Uani 1 1 d .
H2A H 0.3707 0.2599 0.4850 0.032 Uiso 1 1 calc R
H2B H 0.5182 0.2280 0.5360 0.032 Uiso 1 1 calc R
C3 C 0.4307(4) 0.3224(2) 0.6148(3) 0.0314(8) Uani 1 1 d .
H3A H 0.3360 0.3496 0.6151 0.038 Uiso 1 1 calc R
H3B H 0.5018 0.3594 0.5857 0.038 Uiso 1 1 calc R
C4 C 0.4776(4) 0.30022(19) 0.7231(3) 0.0303(7) Uani 1 1 d .
H4A H 0.5168 0.3481 0.7581 0.036 Uiso 1 1 calc R
H4B H 0.3926 0.2817 0.7604 0.036 Uiso 1 1 calc R
C5 C 0.5908(4) 0.23543(18) 0.7245(3) 0.0279(7) Uani 1 1 d .
H5A H 0.6573 0.2448 0.6683 0.033 Uiso 1 1 calc R
H5B H 0.6477 0.2388 0.7889 0.033 Uiso 1 1 calc R
C6 C 0.1903(3) 0.16827(18) 0.5633(2) 0.0216(6) Uani 1 1 d .
H6 H 0.1481 0.1268 0.6082 0.026 Uiso 1 1 calc R
C7 C 0.0973(4) 0.2428(2) 0.5720(2) 0.0259(7) Uani 1 1 d .
H7A H 0.1389 0.2864 0.5314 0.031 Uiso 1 1 calc R
H7B H 0.0966 0.2604 0.6437 0.031 Uiso 1 1 calc R
C8 C -0.0583(4) 0.2261(2) 0.5341(3) 0.0302(7) Uani 1 1 d .
H8A H -0.1036 0.1871 0.5798 0.036 Uiso 1 1 calc R
H8B H -0.1151 0.2760 0.5360 0.036 Uiso 1 1 calc R
C9 C -0.0616(4) 0.1934(2) 0.4265(3) 0.0334(8) Uani 1 1 d .
H9A H -0.0241 0.2340 0.3796 0.040 Uiso 1 1 calc R
H9B H -0.1622 0.1809 0.4052 0.040 Uiso 1 1 calc R
C10 C 0.0302(4) 0.1182(2) 0.4213(3) 0.0419(10) Uani 1 1 d .
H10A H 0.0286 0.0979 0.3507 0.050 Uiso 1 1 calc R
H10B H -0.0111 0.0765 0.4651 0.050 Uiso 1 1 calc R
C11 C 0.1861(4) 0.1347(2) 0.4558(3) 0.0343(8) Uani 1 1 d .
H11A H 0.2426 0.0847 0.4539 0.041 Uiso 1 1 calc R
H11B H 0.2301 0.1734 0.4091 0.041 Uiso 1 1 calc R
C12 C 0.6086(3) 0.09281(18) 0.7749(2) 0.0196(6) Uani 1 1 d .
H12 H 0.5586 0.0409 0.7614 0.024 Uiso 1 1 calc R
C13 C 0.6049(3) 0.10658(19) 0.8891(2) 0.0225(6) Uani 1 1 d .
H13A H 0.5037 0.1118 0.9101 0.027 Uiso 1 1 calc R
H13B H 0.6563 0.1567 0.9067 0.027 Uiso 1 1 calc R
C14 C 0.6767(4) 0.03658(19) 0.9447(3) 0.0265(7) Uani 1 1 d .
H14A H 0.6768 0.0466 1.0187 0.032 Uiso 1 1 calc R
H14B H 0.6205 -0.0126 0.9309 0.032 Uiso 1 1 calc R
C15 C 0.8309(4) 0.0247(2) 0.9112(3) 0.0330(8) Uani 1 1 d .
H15A H 0.8724 -0.0230 0.9452 0.040 Uiso 1 1 calc R
H15B H 0.8898 0.0715 0.9321 0.040 Uiso 1 1 calc R
C16 C 0.8369(4) 0.0143(2) 0.7966(3) 0.0339(8) Uani 1 1 d .
H16A H 0.9389 0.0108 0.7768 0.041 Uiso 1 1 calc R
H16B H 0.7889 -0.0364 0.7770 0.041 Uiso 1 1 calc R
C17 C 0.7641(4) 0.0828(2) 0.7397(3) 0.0285(7) Uani 1 1 d .
H17A H 0.7635 0.0719 0.6659 0.034 Uiso 1 1 calc R
H17B H 0.8187 0.1327 0.7524 0.034 Uiso 1 1 calc R
C18 C 0.2040(3) -0.0579(2) 0.7793(2) 0.0252(7) Uani 1 1 d .
C19 C 0.3610(4) -0.02911(19) 0.6111(3) 0.0301(8) Uani 1 1 d .

loop_
_atom_site_aniso_label
_atom_site_aniso_U_11
_atom_site_aniso_U_22
_atom_site_aniso_U_33
_atom_site_aniso_U_23
_atom_site_aniso_U_13
_atom_site_aniso_U_12
Ir1 0.01723(9) 0.01483(8) 0.01923(9) 0.00106(4) -0.00380(5) -0.00226(4)
Cl1 0.0331(4) 0.0325(4) 0.0334(4) -0.0036(3) 0.0041(3) -0.0032(3)
O1 0.0386(14) 0.0297(13) 0.0379(14) 0.0144(11) -0.0046(11) -0.0112(11)
N1 0.0219(12) 0.0191(12) 0.0192(12) 0.0031(10) -0.0033(10) -0.0056(10)
C1 0.0176(14) 0.0169(13) 0.0179(14) -0.0024(11) 0.0007(11) -0.0013(11)
O2 0.0529(18) 0.0398(16) 0.0485(18) 0.0002(15) 0.0090(14) -0.0005(14)
N2 0.0216(12) 0.0183(12) 0.0209(13) 0.0013(10) -0.0049(10) -0.0069(10)
C2 0.0326(17) 0.0245(15) 0.0221(16) 0.0087(13) -0.0012(13) -0.0076(14)
C3 0.0359(19) 0.0192(15) 0.039(2) 0.0052(14) -0.0028(15) -0.0045(14)
C4 0.0421(19) 0.0179(15) 0.0310(18) -0.0009(13) 0.0034(15) -0.0092(14)
C5 0.0319(17) 0.0195(15) 0.0319(18) 0.0034(13) -0.0073(14) -0.0121(13)
C6 0.0238(15) 0.0195(14) 0.0211(15) 0.0037(12) -0.0058(12) -0.0018(12)
C7 0.0290(17) 0.0254(16) 0.0230(16) -0.0017(13) -0.0025(13) 0.0015(14)
C8 0.0279(17) 0.0330(18) 0.0297(18) 0.0018(14) 0.0027(14) 0.0066(14)
C9 0.0289(17) 0.038(2) 0.0327(19) 0.0001(15) -0.0106(14) 0.0027(15)
C10 0.037(2) 0.045(2) 0.043(2) -0.0192(18) -0.0183(17) 0.0089(18)
C11 0.0314(18) 0.040(2) 0.0304(19) -0.0130(15) -0.0103(14) 0.0095(16)
C12 0.0182(14) 0.0190(14) 0.0214(15) -0.0008(12) -0.0053(11) -0.0006(12)
C13 0.0223(15) 0.0240(15) 0.0208(15) -0.0025(12) -0.0043(12) 0.0001(12)
C14 0.0268(17) 0.0294(18) 0.0227(17) 0.0007(12) -0.0066(14) 0.0036(13)
C15 0.0223(17) 0.039(2) 0.037(2) 0.0039(15) -0.0094(15) 0.0049(14)
C16 0.0198(17) 0.0390(19) 0.043(2) -0.0034(17) 0.0016(15) 0.0054(15)
C17 0.0218(15) 0.0367(19) 0.0270(17) 0.0002(14) 0.0030(13) -0.0032(14)
C18 0.0230(17) 0.0254(18) 0.0269(19) 0.0012(13) -0.0079(14) 0.0013(12)
C19 0.0310(19) 0.0176(16) 0.041(2) 0.0084(14) -0.0161(17) -0.0101(13)

loop_
_atom_type_symbol
_atom_type_description
_atom_type_scat_dispersion_real
_atom_type_scat_dispersion_imag
_atom_type_scat_source
C C 0.0033 0.0016 'International Tables Vol C Tables 4.2.6.8 and 6.1.1.4'
H H 0.0000 0.0000 'International Tables Vol C Tables 4.2.6.8 and 6.1.1.4'
N N 0.0061 0.0033 'International Tables Vol C Tables 4.2.6.8 and 6.1.1.4'
O O 0.0106 0.0060 'International Tables Vol C Tables 4.2.6.8 and 6.1.1.4'
Cl Cl 0.1484 0.1585 'International Tables Vol C Tables 4.2.6.8 and 6.1.1.4'
Ir Ir -1.4442 7.9887 'International Tables Vol C Tables 4.2.6.8 and 6.1.1.4'

loop_
_geom_angle_atom_site_label_1
_geom_angle_atom_site_label_2
_geom_angle_atom_site_label_3
_geom_angle
C19 Ir1 C18 92.22(14)
C19 Ir1 C1 91.91(13)
C18 Ir1 C1 173.94(12)
C19 Ir1 Cl1 175.23(10)
C18 Ir1 Cl1 91.61(11)
C1 Ir1 Cl1 84.50(8)
C1 N1 C2 122.6(3)
C1 N1 C6 120.7(2)
C2 N1 C6 116.5(2)
N1 C1 N2 120.8(3)
N1 C1 Ir1 120.5(2)
N2 C1 Ir1 118.6(2)
C1 N2 C12 119.3(2)
C1 N2 C5 125.9(3)
C12 N2 C5 113.9(2)
N1 C2 C3 112.4(3)
C2 C3 C4 109.4(3)
C5 C4 C3 111.5(3)
N2 C5 C4 113.3(3)
N1 C6 C7 111.5(2)
N1 C6 C11 111.9(3)
C7 C6 C11 111.8(3)
C6 C7 C8 110.7(3)
C9 C8 C7 111.3(3)
C8 C9 C10 110.1(3)
C9 C10 C11 111.2(3)
C6 C11 C10 110.1(3)
N2 C12 C13 113.7(2)
N2 C12 C17 111.7(3)
C13 C12 C17 111.2(2)
C12 C13 C14 109.7(3)
C15 C14 C13 111.2(3)
C14 C15 C16 111.2(3)
C17 C16 C15 112.0(3)
C16 C17 C12 110.0(3)
O1 C18 Ir1 176.7(3)
O2 C19 Ir1 177.4(4)

loop_
_geom_bond_atom_site_label_1
_geom_bond_atom_site_label_2
_geom_bond_distance
Ir1 C19 1.893(5)
Ir1 C18 1.893(4)
Ir1 C1 2.115(3)
Ir1 Cl1 2.3649(10)
O1 C18 1.132(4)
N1 C1 1.333(4)
N1 C2 1.474(4)
N1 C6 1.483(4)
C1 N2 1.344(4)
O2 C19 1.038(5)
N2 C12 1.481(4)
N2 C5 1.484(4)
C2 C3 1.522(5)
C3 C4 1.528(5)
C4 C5 1.510(5)
C6 C7 1.524(4)
C6 C11 1.525(4)
C7 C8 1.540(5)
C8 C9 1.521(5)
C9 C10 1.523(5)
C10 C11 1.529(5)
C12 C13 1.524(4)
C12 C17 1.536(4)
C13 C14 1.527(4)
C14 C15 1.521(5)
C15 C16 1.524(6)
C16 C17 1.520(5)
